data_9004927
loop_
_publ_author_name
'Zotov, N.'
'Kockelmann, W.'
'Jacobsen, S. D.'
'Mitov, I.'
'Paneva, D.'
'Vassileva, R. D.'
'Bonev, I. K.'

_publ_section_title
;
 Structure and cation order in manganilvaite:
 a combined X-ray-diffraction, neutron-diffraction and mossbauer study
 Sample: Ossikovo Pb-Zn skarn, Rhodope Mountains, Bulgaria
 Sample: single crystal X-ray analysis
;
_journal_name_full 'The Canadian Mineralogist'
_journal_page_first 1043
_journal_page_last 1053
_journal_paper_doi 10.2113/gscanmin.43.3.1043
_journal_volume 43
_journal_year 2005
_chemical_formula_sum 'Ca Fe2.44 H Mn0.56 O9 Si2'
_chemical_name_mineral Manganilvaite
_space_group_IT_number 14
_symmetry_space_group_name_Hall '-P 2yab'
_symmetry_space_group_name_H-M 'P 1 21/a 1'
_cell_angle_alpha 90
_cell_angle_beta 90.11
_cell_angle_gamma 90
_cell_length_a 13.015
_cell_length_b 8.8430
_cell_length_c 5.8396
_cell_formula_units_Z 4
_cell_volume 672.088
_database_code_amcsd 0006025
_exptl_crystal_density_diffrn 4.035
_cod_original_formula_sum 'Ca Fe2.44 Mn.56 Si2 O9 H'
_cod_database_code 9004927

loop_
_space_group_symop_operation_xyz
x,y,z
1/2+x,1/2-y,z
1/2-x,1/2+y,-z
-x,-y,-z

loop_
_atom_site_label
_atom_site_fract_x
_atom_site_fract_y
_atom_site_fract_z
_atom_site_occupancy
_atom_site_U_iso_or_equiv
Ca 0.81298 0.36996 0.75154 1.00000 0.00750
Fe2+M11 0.89021 0.04995 0.00689 0.83000 0.00734
Fe3+M11 0.89021 0.04995 0.00689 0.17000 0.00734
Fe2+M12 0.89018 0.05095 0.49337 0.17000 0.00704
Fe3+M12 0.89018 0.05095 0.49337 0.83000 0.00704
MnM2 0.93987 0.73906 0.24925 0.56000 0.00738
Fe2+M2 0.93987 0.73906 0.24925 0.44000 0.00738
Si1 0.95890 0.36741 0.24950 1.00000 0.00500
Si2 0.67971 0.22663 0.25110 1.00000 0.00520
O1 0.00920 0.02640 0.74430 1.00000 0.01020
O21 0.93660 0.27170 0.01580 1.00000 0.00780
O22 0.93610 0.27160 0.48440 1.00000 0.00790
O3 0.77670 0.10810 0.25260 1.00000 0.00770
O41 0.67150 0.32820 0.01850 1.00000 0.00790
O42 0.67130 0.33030 0.48210 1.00000 0.00740
O5 0.58450 0.10180 0.25150 1.00000 0.00680
O6 0.60330 0.02240 0.75130 1.00000 0.01070
O7 0.79780 0.11030 0.74740 1.00000 0.00760
H 0.73300 0.09400 0.74300 1.00000 0.00600

loop_
_cod_related_entry_id
_cod_related_entry_database
_cod_related_entry_code
1 AMCSD 0006025
